data_7240141
loop_
_publ_author_name
'Hong, Yuexian'
'Yufit, Dimitrii S.'
'Letzelter, Nathalie'
'Steed, Jonathan W.'

_publ_section_title
;
 Calcium Cyclic Carboxylates as Structural Models for Calcium Carbonate
 Scale Inhibitors
;
_journal_name_full CrystEngComm
_journal_paper_doi 10.1039/D0CE00243G
_journal_year 2020
_chemical_formula_moiety 'C12 H9 O2, C4 H8 N5'
_chemical_formula_sum 'C16 H17 N5 O2'
_chemical_formula_weight 311.34
_chemical_melting_point 485.05
_chemical_name_common '1-Naphthalene acetic acid + 2,4,6-triaminopyrimidine'
_chemical_name_systematic '1-Naphthalene acetic acid + 2,4,6-triaminopyrimidine'
_space_group_crystal_system triclinic
_space_group_IT_number 2
_space_group_name_Hall '-P 1'
_space_group_name_H-M_alt 'P -1'
_atom_sites_solution_hydrogens mixed
_audit_creation_date 2020-02-08
_audit_creation_method
;
Olex2 1.3
(compiled Nov 21 2019 18:26:39 for OlexSys, GUI svn.r6003)
;
_audit_update_record
;
2020-03-06 deposited with the CCDC.	2020-03-16 downloaded from the CCDC.
;
_cell_angle_alpha 104.860(5)
_cell_angle_beta 93.046(6)
_cell_angle_gamma 112.269(7)
_cell_formula_units_Z 4
_cell_length_a 11.7424(9)
_cell_length_b 11.8549(8)
_cell_length_c 12.7190(7)
_cell_measurement_reflns_used 2619
_cell_measurement_temperature 293(2)
_cell_measurement_theta_max 66.6580
_cell_measurement_theta_min 3.6510
_cell_volume 1561.2(2)
_computing_cell_refinement 'CrysAlisPro 1.171.38.46 (Rigaku OD, 2015)'
_computing_data_collection 'CrysAlisPro 1.171.38.46 (Rigaku OD, 2015)'
_computing_data_reduction 'CrysAlisPro 1.171.38.46 (Rigaku OD, 2015)'
_computing_molecular_graphics 'Olex2 1.3 (Dolomanov et al., 2009)'
_computing_publication_material 'Olex2 1.3 (Dolomanov et al., 2009)'
_computing_structure_refinement 'SHELXL 2018/3 (Sheldrick, 2015)'
_computing_structure_solution 'ShelXT (Sheldrick, 2015)'
_diffrn_ambient_temperature 293(2)
_diffrn_detector_area_resol_mean 15.9974
_diffrn_detector_type Eos
_diffrn_measured_fraction_theta_full 0.986
_diffrn_measured_fraction_theta_max 0.986
_diffrn_measurement_details
;
List of Runs (angles in degrees, time in seconds):

  # Type    Start    End  Width  t~exp~   \w     \q     \k     \f   Frames
#--------------------------------------------------------------------------
  1  \w    -45.00  59.00   1.00    1.00    --   25.57 -57.00 -90.00  104
  2  \w     13.00 109.00   1.00    1.50    --   66.78-111.00-150.00   96
  3  \w     69.00 153.00   1.00    5.00    --  108.00 -43.00 -30.00   84
  4  \w    120.00 175.00   1.00    5.00    --  108.00  21.00-120.00   55
  5  \w    137.00 178.00   1.00    5.00    --  108.00 104.00 -60.00   41
  6  \w    140.00 177.00   1.00    5.00    --  108.00 138.00-150.00   37
  7  \w    103.00 178.00   1.00    5.00    --  108.00 138.00 -90.00   75
  8  \w    135.00 178.00   1.00    5.00    --  108.00  32.00   0.00   43
  9  \w    140.00 166.00   1.00    5.00    --  108.00  21.00  90.00   26
 10  \w    140.00 166.00   1.00    5.00    --  108.00 -32.00 150.00   26
 11  \w     85.00 138.00   1.00    5.00    --  108.00 -65.00   0.00   53
 12  \w     79.00 113.00   1.00    5.00    --  108.00-123.00   6.00   34
 13  \w     43.00  69.00   1.00    5.00    --  108.00 -65.00   0.00   26
 14  \w     31.00 117.00   1.00    5.00    --  108.00 -77.00 -30.00   86
 15  \w     41.00 120.00   1.00    5.00    --  108.00 -65.00-150.00   79
 16  \w     43.00 132.00   1.00    5.00    --  108.00  32.00   0.00   89
 17  \w    100.00 149.00   1.00    1.50    --   66.78 111.00  90.00   49
 18  \w     53.00 133.00   1.00    5.00    --  108.00 -32.00 150.00   80
 19  \w     68.00 116.00   1.00    5.00    --  108.00-111.00 144.11   48
 20  \w     29.00  56.00   1.00    5.00    --  108.00 -43.00 -30.00   27
 21  \w     27.00 101.00   1.00    5.00    --  108.00  21.00-120.00   74
 22  \w     32.00 139.00   1.00    1.50    --   66.78  61.00  30.00  107
 23  \w     71.00 126.00   1.00    1.50    --   66.78 178.00-180.00   55
 24  \w     34.00 142.00   1.00    1.50    --   66.78  61.00  90.00  108
 25  \w     32.00 132.00   1.00    1.50    --   66.78  61.00 150.00  100
 26  \w     28.00 122.00   1.00    5.00    --  108.00  21.00  90.00   94
 27  \w     23.00 118.00   1.00    5.00    --  108.00 -89.00-150.00   95
 28  \w    -13.00  86.00   1.00    1.50    --   66.78 -45.00-180.00   99
 29  \w    -48.00  59.00   1.00    1.00    --   25.57 -77.00-180.00  107
 30  \w    -46.00  55.00   1.00    1.00    --   25.57 -77.00  60.00  101
;
_diffrn_measurement_device 'four-circle diffractometer'
_diffrn_measurement_device_type 'SuperNova, Dual, Cu at zero, Eos'
_diffrn_measurement_method '\w scans'
_diffrn_radiation_type CuK\a
_diffrn_radiation_wavelength 1.54184
_diffrn_reflns_av_R_equivalents 0.0509
_diffrn_reflns_av_unetI/netI 0.0642
_diffrn_reflns_Laue_measured_fraction_full 0.986
_diffrn_reflns_Laue_measured_fraction_max 0.986
_diffrn_reflns_limit_h_max 13
_diffrn_reflns_limit_h_min -13
_diffrn_reflns_limit_k_max 14
_diffrn_reflns_limit_k_min -10
_diffrn_reflns_limit_l_max 14
_diffrn_reflns_limit_l_min -15
_diffrn_reflns_number 9245
_diffrn_reflns_point_group_measured_fraction_full 0.986
_diffrn_reflns_point_group_measured_fraction_max 0.986
_diffrn_reflns_theta_full 66.797
_diffrn_reflns_theta_max 66.797
_diffrn_reflns_theta_min 3.647
_exptl_absorpt_coefficient_mu 0.749
_exptl_absorpt_correction_T_max 1.000
_exptl_absorpt_correction_T_min 0.664
_exptl_absorpt_correction_type gaussian
_exptl_absorpt_process_details
;
CrysAlisPro 1.171.38.46 (Rigaku Oxford Diffraction, 2015)
Numerical absorption correction based on gaussian integration over
			a multifaceted crystal model
Empirical absorption correction using spherical harmonics,
 implemented in SCALE3 ABSPACK scaling algorithm.
;
_exptl_crystal_colour colorless
_exptl_crystal_density_diffrn 1.325
_exptl_crystal_density_method 'not measured'
_exptl_crystal_description triclinic
_exptl_crystal_F_000 656
_exptl_crystal_recrystallization_method 'Re-crystallisation from solvent: acetonitrile'
_exptl_crystal_size_max 0.201
_exptl_crystal_size_mid 0.148
_exptl_crystal_size_min 0.094
_refine_diff_density_max 0.561
_refine_diff_density_min -0.252
_refine_diff_density_rms 0.059
_refine_ls_extinction_method none
_refine_ls_goodness_of_fit_ref 1.049
_refine_ls_hydrogen_treatment mixed
_refine_ls_matrix_type full
_refine_ls_number_parameters 471
_refine_ls_number_reflns 5445
_refine_ls_number_restraints 0
_refine_ls_restrained_S_all 1.049
_refine_ls_R_factor_all 0.0907
_refine_ls_R_factor_gt 0.0606
_refine_ls_shift/su_max 0.000
_refine_ls_shift/su_mean 0.000
_refine_ls_structure_factor_coef Fsqd
_refine_ls_weighting_details 'w=1/[\s^2^(Fo^2^)+(0.0856P)^2^+0.9406P] where P=(Fo^2^+2Fc^2^)/3'
_refine_ls_weighting_scheme calc
_refine_ls_wR_factor_gt 0.1636
_refine_ls_wR_factor_ref 0.1849
_reflns_Friedel_coverage 0.000
_reflns_number_gt 4015
_reflns_number_total 5445
_reflns_threshold_expression 'I > 2\s(I)'
_cod_data_source_file d0ce00243g2.cif
_cod_data_source_block naatap
_cod_original_cell_volume 1561.16(19)
_cod_database_code 7240141
_shelx_shelxl_version_number 2018/3
_shelx_space_group_comment
;
The symmetry employed for this shelxl refinement is uniquely defined
by the following loop, which should always be used as a source of
symmetry information in preference to the above space-group names.
They are only intended as comments.
;
_olex2_refinement_description
;
1. Fixed Uiso
 At 1.2 times of:
  All C(H) groups, All C(H,H) groups
2.a Secondary CH2 refined with riding coordinates:
 C11(H11A,H11B), C27(H27A,H27B)
2.b Aromatic/amide H refined with riding coordinates:
 C30(H30), C14(H14), C18(H18), C25(H25), C1(H1), C24(H24), C3(H3), C23(H23),
 C8(H8), C2(H2), C21(H21), C19(H19), C5(H5), C20(H20), C7(H7), C6(H6)
;
_olex2_submission_special_instructions 'No special instructions were received'
_oxdiff_exptl_absorpt_empirical_details
;
Empirical correction (ABSPACK) includes:
- Absorption correction using spherical harmonics
- Frame scaling
;

loop_
_space_group_symop_operation_xyz
'x, y, z'
'-x, -y, -z'

loop_
_atom_site_label
_atom_site_type_symbol
_atom_site_fract_x
_atom_site_fract_y
_atom_site_fract_z
_atom_site_U_iso_or_equiv
_atom_site_adp_type
_atom_site_occupancy
_atom_site_site_symmetry_order
_atom_site_calc_flag
_atom_site_refinement_flags_posn
_atom_site_refinement_flags_adp
_atom_site_refinement_flags_occupancy
_atom_site_disorder_assembly
_atom_site_disorder_group
O3 O 0.2637(2) -0.13513(18) 0.48435(16) 0.0341(5) Uani 1 1 d . . . . .
O1 O 0.4584(2) 0.45501(18) 0.67407(18) 0.0374(5) Uani 1 1 d . . . . .
O2 O 0.46257(19) 0.64481(18) 0.76230(17) 0.0345(5) Uani 1 1 d . . . . .
O4 O 0.3018(2) 0.04113(19) 0.43631(18) 0.0465(6) Uani 1 1 d . . . . .
N2 N 0.6780(2) 0.5493(2) 0.60557(19) 0.0279(5) Uani 1 1 d . . . . .
N7 N 0.4623(2) -0.0010(2) 0.85494(19) 0.0295(5) Uani 1 1 d . . . . .
N6 N 0.4157(2) 0.0189(2) 0.6795(2) 0.0292(5) Uani 1 1 d . . . . .
N1 N 0.8492(2) 0.5102(2) 0.54392(18) 0.0284(5) Uani 1 1 d . . . . .
N9 N 0.4282(2) 0.2051(2) 0.6480(2) 0.0315(5) Uani 1 1 d . . . . .
N5 N 0.6799(3) 0.3504(2) 0.5732(2) 0.0349(6) Uani 1 1 d . . . . .
N10 N 0.3932(3) -0.1743(2) 0.6983(2) 0.0372(6) Uani 1 1 d . . . . .
N3 N 0.6618(3) 0.7417(2) 0.6369(2) 0.0324(5) Uani 1 1 d . . . . .
N8 N 0.5312(3) 0.1733(3) 1.0072(2) 0.0370(6) Uani 1 1 d . . . . .
N4 N 1.0153(3) 0.6705(3) 0.5138(2) 0.0394(6) Uani 1 1 d . . . . .
C29 C 0.4443(2) 0.1475(2) 0.7217(2) 0.0276(5) Uani 1 1 d . . . . .
C13 C 0.7289(3) 0.6738(2) 0.6043(2) 0.0265(5) Uani 1 1 d . . . . .
C32 C 0.4258(3) -0.0503(2) 0.7472(2) 0.0285(6) Uani 1 1 d . . . . .
C16 C 0.7387(3) 0.4723(2) 0.5744(2) 0.0271(6) Uani 1 1 d . . . . .
C12 C 0.4070(3) 0.5268(3) 0.7206(2) 0.0289(6) Uani 1 1 d . . . . .
C15 C 0.9025(3) 0.6349(3) 0.5438(2) 0.0287(6) Uani 1 1 d . . . . .
C31 C 0.4940(2) 0.1275(3) 0.8984(2) 0.0290(6) Uani 1 1 d . . . . .
C30 C 0.4884(3) 0.2046(2) 0.8331(2) 0.0298(6) Uani 1 1 d . . . . .
H30 H 0.513735 0.292126 0.864070 0.036 Uiso 1 1 calc R U . . .
C14 C 0.8435(3) 0.7181(2) 0.5711(2) 0.0290(6) Uani 1 1 d . . . . .
H14 H 0.880297 0.801132 0.566947 0.035 Uiso 1 1 calc R U . . .
C28 C 0.2571(3) -0.0762(3) 0.4153(2) 0.0337(6) Uani 1 1 d . . . . .
C10 C 0.2229(3) 0.5167(3) 0.8219(2) 0.0340(6) Uani 1 1 d . . . . .
C9 C 0.2426(3) 0.4838(3) 0.9195(3) 0.0385(7) Uani 1 1 d . . . . .
C11 C 0.2668(3) 0.4638(3) 0.7194(2) 0.0393(7) Uani 1 1 d . . . . .
H11A H 0.223580 0.472507 0.656806 0.047 Uiso 1 1 calc R U . . .
H11B H 0.243144 0.373213 0.708145 0.047 Uiso 1 1 calc R U . . .
C22 C 0.0449(3) 0.0321(3) 0.1800(3) 0.0414(7) Uani 1 1 d . . . . .
C17 C 0.0661(3) -0.0448(3) 0.2421(3) 0.0406(7) Uani 1 1 d . . . . .
C4 C 0.1994(3) 0.5323(3) 1.0159(3) 0.0485(8) Uani 1 1 d . . . . .
C18 C -0.0159(3) -0.0761(3) 0.3207(3) 0.0485(8) Uani 1 1 d . . . . .
H18 H -0.006474 -0.126943 0.362395 0.058 Uiso 1 1 calc R U . . .
C27 C 0.1923(4) -0.1589(3) 0.2985(3) 0.0458(8) Uani 1 1 d . . . . .
H27A H 0.244948 -0.198766 0.264153 0.055 Uiso 1 1 calc R U . . .
H27B H 0.114895 -0.226396 0.302135 0.055 Uiso 1 1 calc R U . . .
C26 C 0.1636(3) -0.0862(3) 0.2269(3) 0.0414(7) Uani 1 1 d . . . . .
C25 C 0.2335(3) -0.0534(4) 0.1491(3) 0.0495(8) Uani 1 1 d . . . . .
H25 H 0.295824 -0.083230 0.136906 0.059 Uiso 1 1 calc R U . . .
C1 C 0.1630(3) 0.5960(3) 0.8246(3) 0.0497(8) Uani 1 1 d . . . . .
H1 H 0.149289 0.618557 0.761760 0.060 Uiso 1 1 calc R U . . .
C24 C 0.2178(4) 0.0225(4) 0.0859(3) 0.0551(9) Uani 1 1 d . . . . .
H24 H 0.269396 0.043522 0.034635 0.066 Uiso 1 1 calc R U . . .
C3 C 0.1393(4) 0.6129(4) 1.0142(4) 0.0608(11) Uani 1 1 d . . . . .
H3 H 0.111180 0.644905 1.077400 0.073 Uiso 1 1 calc R U . . .
C23 C 0.1242(4) 0.0648(4) 0.1017(3) 0.0585(10) Uani 1 1 d . . . . .
H23 H 0.112498 0.115500 0.060879 0.070 Uiso 1 1 calc R U . . .
C8 C 0.3025(4) 0.4018(5) 0.9241(3) 0.0616(11) Uani 1 1 d . . . . .
H8 H 0.333539 0.370994 0.862468 0.074 Uiso 1 1 calc R U . . .
C2 C 0.1211(4) 0.6452(4) 0.9233(4) 0.0634(11) Uani 1 1 d . . . . .
H2 H 0.081114 0.699635 0.924016 0.076 Uiso 1 1 calc R U . . .
C21 C -0.0510(4) 0.0738(4) 0.1978(3) 0.0629(11) Uani 1 1 d . . . . .
H21 H -0.064758 0.123683 0.157101 0.075 Uiso 1 1 calc R U . . .
C19 C -0.1067(3) -0.0315(4) 0.3339(4) 0.0650(12) Uani 1 1 d . . . . .
H19 H -0.158523 -0.051602 0.385226 0.078 Uiso 1 1 calc R U . . .
C5 C 0.2187(4) 0.4946(5) 1.1116(3) 0.0695(13) Uani 1 1 d . . . . .
H5 H 0.192551 0.526890 1.175937 0.083 Uiso 1 1 calc R U . . .
C20 C -0.1233(4) 0.0428(5) 0.2726(4) 0.0739(13) Uani 1 1 d . . . . .
H20 H -0.186073 0.072178 0.283369 0.089 Uiso 1 1 calc R U . . .
C7 C 0.3164(5) 0.3664(6) 1.0154(4) 0.0863(17) Uani 1 1 d . . . . .
H7 H 0.354606 0.310447 1.014769 0.104 Uiso 1 1 calc R U . . .
C6 C 0.2742(5) 0.4130(6) 1.1099(4) 0.0832(16) Uani 1 1 d . . . . .
H6 H 0.284102 0.388059 1.172214 0.100 Uiso 1 1 calc R U . . .
H3A H 0.599(3) 0.712(3) 0.674(3) 0.025(7) Uiso 1 1 d . . . . .
H4A H 1.060(4) 0.747(4) 0.516(3) 0.043(10) Uiso 1 1 d . . . . .
H10A H 0.377(3) -0.203(3) 0.622(3) 0.029(8) Uiso 1 1 d . . . . .
H10B H 0.401(3) -0.218(3) 0.728(3) 0.026(8) Uiso 1 1 d . . . . .
H5A H 0.719(3) 0.299(4) 0.560(3) 0.043(10) Uiso 1 1 d . . . . .
H9A H 0.427(3) 0.276(4) 0.667(3) 0.043(10) Uiso 1 1 d . . . . .
H3B H 0.684(3) 0.817(4) 0.632(3) 0.042(10) Uiso 1 1 d . . . . .
H2A H 0.606(4) 0.517(4) 0.630(3) 0.041(9) Uiso 1 1 d . . . . .
H8A H 0.532(4) 0.118(4) 1.048(3) 0.050(10) Uiso 1 1 d . . . . .
H6A H 0.375(3) -0.025(3) 0.612(3) 0.038(9) Uiso 1 1 d . . . . .
H9B H 0.389(3) 0.158(4) 0.578(3) 0.041(9) Uiso 1 1 d . . . . .
H8B H 0.551(3) 0.250(3) 1.039(2) 0.022(7) Uiso 1 1 d . . . . .
H4B H 1.051(4) 0.619(4) 0.502(3) 0.044(10) Uiso 1 1 d . . . . .
H5B H 0.613(4) 0.323(3) 0.599(3) 0.038(9) Uiso 1 1 d . . . . .

loop_
_atom_site_aniso_label
_atom_site_aniso_U_11
_atom_site_aniso_U_22
_atom_site_aniso_U_33
_atom_site_aniso_U_23
_atom_site_aniso_U_13
_atom_site_aniso_U_12
O3 0.0508(12) 0.0196(9) 0.0355(10) 0.0115(8) 0.0049(9) 0.0164(9)
O1 0.0509(12) 0.0184(9) 0.0498(12) 0.0161(9) 0.0219(10) 0.0161(9)
O2 0.0429(11) 0.0196(10) 0.0446(11) 0.0120(8) 0.0113(9) 0.0147(8)
O4 0.0771(16) 0.0186(10) 0.0399(12) 0.0126(9) -0.0065(11) 0.0148(10)
N2 0.0369(12) 0.0192(11) 0.0334(12) 0.0131(9) 0.0131(10) 0.0132(10)
N7 0.0367(12) 0.0204(11) 0.0334(12) 0.0106(9) 0.0031(9) 0.0124(9)
N6 0.0393(13) 0.0182(11) 0.0311(12) 0.0081(9) 0.0034(10) 0.0127(10)
N1 0.0369(12) 0.0218(11) 0.0324(11) 0.0118(9) 0.0112(9) 0.0152(9)
N9 0.0446(14) 0.0144(11) 0.0368(13) 0.0112(10) 0.0061(11) 0.0114(10)
N5 0.0422(14) 0.0208(12) 0.0538(15) 0.0206(11) 0.0226(12) 0.0177(11)
N10 0.0615(17) 0.0193(12) 0.0341(14) 0.0105(11) 0.0011(12) 0.0192(12)
N3 0.0465(14) 0.0193(12) 0.0439(13) 0.0180(10) 0.0189(11) 0.0196(11)
N8 0.0518(16) 0.0220(13) 0.0356(13) 0.0056(11) -0.0009(11) 0.0162(11)
N4 0.0412(14) 0.0224(13) 0.0580(16) 0.0150(12) 0.0200(12) 0.0131(12)
C29 0.0285(13) 0.0161(12) 0.0400(14) 0.0124(11) 0.0082(11) 0.0083(10)
C13 0.0418(15) 0.0180(12) 0.0245(12) 0.0095(10) 0.0070(10) 0.0152(11)
C32 0.0342(14) 0.0176(12) 0.0361(14) 0.0112(11) 0.0049(11) 0.0111(11)
C16 0.0414(15) 0.0198(13) 0.0254(12) 0.0108(10) 0.0086(11) 0.0151(11)
C12 0.0417(15) 0.0225(13) 0.0280(13) 0.0142(10) 0.0077(11) 0.0143(11)
C15 0.0379(14) 0.0207(13) 0.0281(13) 0.0096(10) 0.0084(11) 0.0108(11)
C31 0.0291(13) 0.0198(13) 0.0362(14) 0.0064(11) 0.0039(11) 0.0095(10)
C30 0.0344(14) 0.0158(12) 0.0387(14) 0.0079(11) 0.0058(11) 0.0098(11)
C14 0.0396(15) 0.0172(12) 0.0326(13) 0.0116(10) 0.0094(11) 0.0109(11)
C28 0.0480(16) 0.0216(14) 0.0354(15) 0.0101(11) 0.0043(12) 0.0175(12)
C10 0.0303(14) 0.0296(14) 0.0398(15) 0.0103(12) 0.0047(11) 0.0100(12)
C9 0.0341(15) 0.0390(17) 0.0364(15) 0.0107(13) 0.0059(12) 0.0090(13)
C11 0.0405(16) 0.0338(16) 0.0347(15) 0.0087(12) 0.0034(12) 0.0069(13)
C22 0.0419(17) 0.0403(17) 0.0369(15) 0.0072(13) -0.0062(13) 0.0158(14)
C17 0.0381(16) 0.0338(16) 0.0411(16) -0.0028(13) -0.0062(12) 0.0159(13)
C4 0.0430(17) 0.0410(18) 0.0414(17) 0.0022(14) 0.0114(14) 0.0015(15)
C18 0.0489(19) 0.0422(19) 0.0425(17) 0.0066(14) 0.0085(14) 0.0097(15)
C27 0.064(2) 0.0280(15) 0.0435(17) 0.0048(13) -0.0023(15) 0.0215(15)
C26 0.0453(17) 0.0371(17) 0.0381(16) 0.0045(13) 0.0007(13) 0.0179(14)
C25 0.0455(18) 0.059(2) 0.0375(16) 0.0090(15) 0.0065(14) 0.0179(17)
C1 0.0452(18) 0.0422(19) 0.072(2) 0.0299(17) 0.0130(16) 0.0198(15)
C24 0.052(2) 0.069(3) 0.0380(17) 0.0197(17) 0.0133(15) 0.0151(18)
C3 0.060(2) 0.0387(19) 0.068(2) 0.0055(18) 0.0282(19) 0.0090(18)
C23 0.064(2) 0.063(3) 0.0429(19) 0.0226(18) -0.0013(17) 0.017(2)
C8 0.064(2) 0.095(3) 0.062(2) 0.048(2) 0.0280(19) 0.053(2)
C2 0.059(2) 0.040(2) 0.100(3) 0.019(2) 0.031(2) 0.0283(18)
C21 0.058(2) 0.067(3) 0.061(2) 0.003(2) -0.0125(19) 0.035(2)
C19 0.0352(18) 0.073(3) 0.065(2) 0.001(2) 0.0154(17) 0.0096(18)
C5 0.063(3) 0.080(3) 0.0331(18) 0.0077(18) 0.0125(16) 0.000(2)
C20 0.047(2) 0.089(3) 0.073(3) -0.001(3) 0.000(2) 0.032(2)
C7 0.084(3) 0.145(5) 0.084(3) 0.079(4) 0.035(3) 0.073(4)
C6 0.073(3) 0.134(5) 0.056(3) 0.052(3) 0.012(2) 0.041(3)

loop_
_atom_type_symbol
_atom_type_description
_atom_type_scat_dispersion_real
_atom_type_scat_dispersion_imag
_atom_type_scat_source
C C 0.0181 0.0091 'International Tables Vol C Tables 4.2.6.8 and 6.1.1.4'
H H 0.0000 0.0000 'International Tables Vol C Tables 4.2.6.8 and 6.1.1.4'
N N 0.0311 0.0180 'International Tables Vol C Tables 4.2.6.8 and 6.1.1.4'
O O 0.0492 0.0322 'International Tables Vol C Tables 4.2.6.8 and 6.1.1.4'

loop_
_exptl_crystal_face_index_h
_exptl_crystal_face_index_k
_exptl_crystal_face_index_l
_exptl_crystal_face_perp_dist
4 0 6 0.0558
-1 7 -3 0.0985
1 -7 3 0.0985
6 1 -4 0.0793
-7 2 3 0.0475
-1 1 -8 0.0366
0 4 5 0.0638
1 0 8 0.0476
5 1 -7 0.0633
4 -7 0 0.0997
-5 2 6 0.0459
5 -7 3 0.0959
7 0 0 0.0714
2 -4 -6 0.0748
-5 1 -5 0.0328

loop_
_geom_angle_atom_site_label_1
_geom_angle_atom_site_label_2
_geom_angle_atom_site_label_3
_geom_angle
_geom_angle_site_symmetry_1
_geom_angle_site_symmetry_3
_geom_angle_publ_flag
C13 N2 H2A 122(2) . . ?
C16 N2 C13 120.6(2) . . ?
C16 N2 H2A 117(2) . . ?
C32 N7 C31 116.9(2) . . ?
C29 N6 H6A 122(2) . . ?
C32 N6 C29 120.6(2) . . ?
C32 N6 H6A 116(2) . . ?
C16 N1 C15 116.5(2) . . ?
C29 N9 H9A 122(3) . . ?
C29 N9 H9B 120(2) . . ?
H9A N9 H9B 114(3) . . ?
C16 N5 H5A 120(2) . . ?
C16 N5 H5B 124(2) . . ?
H5A N5 H5B 115(3) . . ?
C32 N10 H10A 118(2) . . ?
C32 N10 H10B 123(3) . . ?
H10A N10 H10B 118(3) . . ?
C13 N3 H3A 119(2) . . ?
C13 N3 H3B 121(2) . . ?
H3A N3 H3B 119(3) . . ?
C31 N8 H8A 120(2) . . ?
C31 N8 H8B 120(2) . . ?
H8A N8 H8B 120(3) . . ?
C15 N4 H4A 124(3) . . ?
C15 N4 H4B 120(3) . . ?
H4A N4 H4B 116(4) . . ?
N9 C29 N6 115.4(2) . . ?
N9 C29 C30 126.5(2) . . ?
C30 C29 N6 118.1(2) . . ?
N2 C13 C14 118.1(2) . . ?
N3 C13 N2 115.9(3) . . ?
N3 C13 C14 126.0(3) . . ?
N7 C32 N6 123.4(2) . . ?
N7 C32 N10 120.8(3) . . ?
N10 C32 N6 115.8(3) . . ?
N1 C16 N2 123.8(2) . . ?
N1 C16 N5 119.5(3) . . ?
N5 C16 N2 116.8(3) . . ?
O1 C12 C11 116.9(3) . . ?
O2 C12 O1 124.2(3) . . ?
O2 C12 C11 118.8(3) . . ?
N1 C15 C14 122.9(3) . . ?
N4 C15 N1 114.8(3) . . ?
N4 C15 C14 122.3(3) . . ?
N7 C31 C30 122.4(2) . . ?
N8 C31 N7 114.9(3) . . ?
N8 C31 C30 122.7(3) . . ?
C29 C30 C31 118.4(2) . . ?
C29 C30 H30 120.8 . . ?
C31 C30 H30 120.8 . . ?
C13 C14 C15 118.1(2) . . ?
C13 C14 H14 120.9 . . ?
C15 C14 H14 120.9 . . ?
O3 C28 C27 116.3(2) . . ?
O4 C28 O3 124.5(3) . . ?
O4 C28 C27 119.2(3) . . ?
C9 C10 C11 120.0(3) . . ?
C1 C10 C9 118.3(3) . . ?
C1 C10 C11 121.7(3) . . ?
C4 C9 C10 120.0(3) . . ?
C8 C9 C10 122.3(3) . . ?
C8 C9 C4 117.7(3) . . ?
C12 C11 H11A 108.5 . . ?
C12 C11 H11B 108.5 . . ?
C10 C11 C12 115.1(2) . . ?
C10 C11 H11A 108.5 . . ?
C10 C11 H11B 108.5 . . ?
H11A C11 H11B 107.5 . . ?
C23 C22 C17 118.2(3) . . ?
C21 C22 C17 119.7(3) . . ?
C21 C22 C23 122.1(4) . . ?
C22 C17 C18 116.7(3) . . ?
C26 C17 C22 120.8(3) . . ?
C26 C17 C18 122.5(3) . . ?
C9 C4 C5 118.3(4) . . ?
C3 C4 C9 119.3(4) . . ?
C3 C4 C5 122.3(4) . . ?
C17 C18 H18 119.9 . . ?
C19 C18 C17 120.2(4) . . ?
C19 C18 H18 119.9 . . ?
C28 C27 H27A 108.8 . . ?
C28 C27 H27B 108.8 . . ?
H27A C27 H27B 107.7 . . ?
C26 C27 C28 113.8(3) . . ?
C26 C27 H27A 108.8 . . ?
C26 C27 H27B 108.8 . . ?
C17 C26 C27 120.8(3) . . ?
C25 C26 C17 117.6(3) . . ?
C25 C26 C27 121.6(3) . . ?
C26 C25 H25 117.8 . . ?
C26 C25 C24 124.4(4) . . ?
C24 C25 H25 117.8 . . ?
C10 C1 H1 119.6 . . ?
C10 C1 C2 120.9(4) . . ?
C2 C1 H1 119.6 . . ?
C25 C24 H24 120.9 . . ?
C23 C24 C25 118.2(3) . . ?
C23 C24 H24 120.9 . . ?
C4 C3 H3 119.4 . . ?
C2 C3 C4 121.1(4) . . ?
C2 C3 H3 119.4 . . ?
C22 C23 H23 119.6 . . ?
C24 C23 C22 120.8(4) . . ?
C24 C23 H23 119.6 . . ?
C9 C8 H8 118.9 . . ?
C7 C8 C9 122.1(4) . . ?
C7 C8 H8 118.9 . . ?
C1 C2 H2 119.8 . . ?
C3 C2 C1 120.3(4) . . ?
C3 C2 H2 119.8 . . ?
C22 C21 H21 119.6 . . ?
C20 C21 C22 120.9(4) . . ?
C20 C21 H21 119.6 . . ?
C18 C19 H19 119.5 . . ?
C18 C19 C20 121.0(4) . . ?
C20 C19 H19 119.5 . . ?
C4 C5 H5 119.4 . . ?
C6 C5 C4 121.1(4) . . ?
C6 C5 H5 119.4 . . ?
C21 C20 C19 121.4(4) . . ?
C21 C20 H20 119.3 . . ?
C19 C20 H20 119.3 . . ?
C8 C7 H7 119.7 . . ?
C8 C7 C6 120.6(5) . . ?
C6 C7 H7 119.7 . . ?
C5 C6 C7 120.1(4) . . ?
C5 C6 H6 119.9 . . ?
C7 C6 H6 119.9 . . ?

loop_
_geom_bond_atom_site_label_1
_geom_bond_atom_site_label_2
_geom_bond_distance
_geom_bond_site_symmetry_2
_geom_bond_publ_flag
O3 C28 1.271(3) . ?
O1 C12 1.267(3) . ?
O2 C12 1.247(3) . ?
O4 C28 1.234(3) . ?
N2 C13 1.372(3) . ?
N2 C16 1.356(3) . ?
N2 H2A 0.89(4) . ?
N7 C32 1.319(4) . ?
N7 C31 1.372(3) . ?
N6 C29 1.377(3) . ?
N6 C32 1.361(4) . ?
N6 H6A 0.88(4) . ?
N1 C16 1.317(4) . ?
N1 C15 1.370(3) . ?
N9 C29 1.337(4) . ?
N9 H9A 0.82(4) . ?
N9 H9B 0.91(4) . ?
N5 C16 1.340(4) . ?
N5 H5A 0.89(4) . ?
N5 H5B 0.85(4) . ?
N10 C32 1.332(4) . ?
N10 H10A 0.92(3) . ?
N10 H10B 0.75(4) . ?
N3 C13 1.336(4) . ?
N3 H3A 0.90(3) . ?
N3 H3B 0.85(4) . ?
N8 C31 1.331(4) . ?
N8 H8A 0.94(4) . ?
N8 H8B 0.83(3) . ?
N4 C15 1.338(4) . ?
N4 H4A 0.85(4) . ?
N4 H4B 0.85(4) . ?
C29 C30 1.377(4) . ?
C13 C14 1.380(4) . ?
C12 C11 1.526(4) . ?
C15 C14 1.393(4) . ?
C31 C30 1.400(4) . ?
C30 H30 0.9300 . ?
C14 H14 0.9300 . ?
C28 C27 1.521(4) . ?
C10 C9 1.425(4) . ?
C10 C11 1.503(4) . ?
C10 C1 1.366(4) . ?
C9 C4 1.420(4) . ?
C9 C8 1.409(5) . ?
C11 H11A 0.9700 . ?
C11 H11B 0.9700 . ?
C22 C17 1.428(5) . ?
C22 C23 1.425(5) . ?
C22 C21 1.399(5) . ?
C17 C18 1.444(5) . ?
C17 C26 1.410(4) . ?
C4 C3 1.390(6) . ?
C4 C5 1.435(6) . ?
C18 H18 0.9300 . ?
C18 C19 1.359(6) . ?
C27 H27A 0.9700 . ?
C27 H27B 0.9700 . ?
C27 C26 1.508(5) . ?
C26 C25 1.358(5) . ?
C25 H25 0.9300 . ?
C25 C24 1.404(5) . ?
C1 H1 0.9300 . ?
C1 C2 1.437(6) . ?
C24 H24 0.9300 . ?
C24 C23 1.375(6) . ?
C3 H3 0.9300 . ?
C3 C2 1.339(7) . ?
C23 H23 0.9300 . ?
C8 H8 0.9300 . ?
C8 C7 1.353(5) . ?
C2 H2 0.9300 . ?
C21 H21 0.9300 . ?
C21 C20 1.338(7) . ?
C19 H19 0.9300 . ?
C19 C20 1.373(7) . ?
C5 H5 0.9300 . ?
C5 C6 1.353(7) . ?
C20 H20 0.9300 . ?
C7 H7 0.9300 . ?
C7 C6 1.388(7) . ?
C6 H6 0.9300 . ?

loop_
_geom_hbond_atom_site_label_D
_geom_hbond_atom_site_label_H
_geom_hbond_atom_site_label_A
_geom_hbond_distance_DH
_geom_hbond_distance_HA
_geom_hbond_distance_DA
_geom_hbond_angle_DHA
_geom_hbond_site_symmetry_A
_geom_hbond_publ_flag
N10 H10B O2 0.75(4) 2.13(4) 2.841(3) 158(3) 1_545 yes
N5 H5A O3 0.89(4) 1.97(4) 2.805(3) 157(3) 2_656 yes
N9 H9A O1 0.82(4) 1.99(4) 2.775(3) 161(4) . yes
N3 H3B O4 0.85(4) 2.04(4) 2.849(3) 158(3) 2_666 yes
N2 H2A O1 0.89(4) 1.79(4) 2.686(3) 177(4) . yes
N6 H6A O3 0.88(4) 1.86(4) 2.724(3) 169(3) . yes
N9 H9B O4 0.91(4) 1.91(4) 2.817(3) 173(3) . yes

loop_
_geom_torsion_atom_site_label_1
_geom_torsion_atom_site_label_2
_geom_torsion_atom_site_label_3
_geom_torsion_atom_site_label_4
_geom_torsion
_geom_torsion_site_symmetry_1
_geom_torsion_site_symmetry_2
_geom_torsion_site_symmetry_3
_geom_torsion_site_symmetry_4
_geom_torsion_publ_flag
O3 C28 C27 C26 168.0(3) . . . . ?
O1 C12 C11 C10 143.7(3) . . . . ?
O2 C12 C11 C10 -39.4(4) . . . . ?
O4 C28 C27 C26 -13.7(5) . . . . ?
N2 C13 C14 C15 -1.9(4) . . . . ?
N7 C31 C30 C29 2.7(4) . . . . ?
N6 C29 C30 C31 -4.1(4) . . . . ?
N1 C15 C14 C13 3.0(4) . . . . ?
N9 C29 C30 C31 177.4(3) . . . . ?
N3 C13 C14 C15 177.5(3) . . . . ?
N8 C31 C30 C29 -177.6(3) . . . . ?
N4 C15 C14 C13 -178.0(3) . . . . ?
C29 N6 C32 N7 0.2(4) . . . . ?
C29 N6 C32 N10 178.5(3) . . . . ?
C13 N2 C16 N1 1.7(4) . . . . ?
C13 N2 C16 N5 -177.0(3) . . . . ?
C32 N7 C31 N8 -179.5(3) . . . . ?
C32 N7 C31 C30 0.2(4) . . . . ?
C32 N6 C29 N9 -178.5(2) . . . . ?
C32 N6 C29 C30 2.9(4) . . . . ?
C16 N2 C13 N3 -179.8(2) . . . . ?
C16 N2 C13 C14 -0.3(4) . . . . ?
C16 N1 C15 N4 179.2(3) . . . . ?
C16 N1 C15 C14 -1.7(4) . . . . ?
C15 N1 C16 N2 -0.6(4) . . . . ?
C15 N1 C16 N5 178.1(3) . . . . ?
C31 N7 C32 N6 -1.7(4) . . . . ?
C31 N7 C32 N10 -179.9(3) . . . . ?
C28 C27 C26 C17 -73.8(4) . . . . ?
C28 C27 C26 C25 103.2(4) . . . . ?
C10 C9 C4 C3 -0.7(5) . . . . ?
C10 C9 C4 C5 178.6(3) . . . . ?
C10 C9 C8 C7 -177.1(4) . . . . ?
C10 C1 C2 C3 -0.5(6) . . . . ?
C9 C10 C11 C12 -76.3(4) . . . . ?
C9 C10 C1 C2 0.0(5) . . . . ?
C9 C4 C3 C2 0.2(6) . . . . ?
C9 C4 C5 C6 -1.3(6) . . . . ?
C9 C8 C7 C6 -1.6(9) . . . . ?
C11 C10 C9 C4 -179.1(3) . . . . ?
C11 C10 C9 C8 -0.2(5) . . . . ?
C11 C10 C1 C2 179.7(3) . . . . ?
C22 C17 C18 C19 -0.8(5) . . . . ?
C22 C17 C26 C27 175.3(3) . . . . ?
C22 C17 C26 C25 -1.9(5) . . . . ?
C22 C21 C20 C19 -0.5(7) . . . . ?
C17 C22 C23 C24 0.6(5) . . . . ?
C17 C22 C21 C20 0.2(6) . . . . ?
C17 C18 C19 C20 0.6(6) . . . . ?
C17 C26 C25 C24 2.4(5) . . . . ?
C4 C9 C8 C7 1.8(7) . . . . ?
C4 C3 C2 C1 0.4(6) . . . . ?
C4 C5 C6 C7 1.5(8) . . . . ?
C18 C17 C26 C27 -4.1(5) . . . . ?
C18 C17 C26 C25 178.7(3) . . . . ?
C18 C19 C20 C21 0.1(7) . . . . ?
C27 C26 C25 C24 -174.8(3) . . . . ?
C26 C17 C18 C19 178.6(3) . . . . ?
C26 C25 C24 C23 -1.3(6) . . . . ?
C25 C24 C23 C22 -0.2(6) . . . . ?
C1 C10 C9 C4 0.6(4) . . . . ?
C1 C10 C9 C8 179.5(4) . . . . ?
C1 C10 C11 C12 104.0(4) . . . . ?
C3 C4 C5 C6 178.0(4) . . . . ?
C23 C22 C17 C18 180.0(3) . . . . ?
C23 C22 C17 C26 0.5(5) . . . . ?
C23 C22 C21 C20 -179.3(4) . . . . ?
C8 C9 C4 C3 -179.6(4) . . . . ?
C8 C9 C4 C5 -0.3(5) . . . . ?
C8 C7 C6 C5 -0.1(9) . . . . ?
C21 C22 C17 C18 0.5(4) . . . . ?
C21 C22 C17 C26 -178.9(3) . . . . ?
C21 C22 C23 C24 -180.0(4) . . . . ?
C5 C4 C3 C2 -179.1(4) . . . . ?
